data_1549585
loop_
_publ_author_name
'Missioui, Mohcine'
'El Fal, Mohammed'
'Taoufik, Jamal'
'Essassi, El Mokhtar'
'Mague, Joel T.'
'Ramli, Youssef'

_publ_section_title
;
 2-(3-Methyl-2-oxo-1,2-dihydroquinoxalin-1-yl)acetic acid dihydrate
;
_journal_coeditor_code RZ4025
_journal_issue 6
_journal_name_full IUCrData
_journal_page_first x180882
_journal_paper_doi 10.1107/S2414314618008829
_journal_volume 3
_journal_year 2018
_chemical_formula_iupac 'C11 H10 N2 O3, 2H2 O'
_chemical_formula_moiety 'C11 H10 N2 O3, 2(H2 O)'
_chemical_formula_sum 'C11 H14 N2 O5'
_chemical_formula_weight 254.24
_chemical_name_systematic
;
2-(3-Methyl-2-oxo-1,2-dihydroquinoxalin-1-yl)acetic acid dihydrate
;
_space_group_crystal_system monoclinic
_space_group_IT_number 14
_space_group_name_Hall '-P 2yn'
_space_group_name_H-M_alt 'P 1 21/n 1'
_symmetry_space_group_name_Hall '-P 2yn'
_symmetry_space_group_name_H-M 'P 1 21/n 1'
_atom_sites_solution_hydrogens difmap
_atom_sites_solution_primary direct
_atom_sites_solution_secondary difmap
_audit_creation_method SHELXL-2018/1
_cell_angle_alpha 90
_cell_angle_beta 102.001(2)
_cell_angle_gamma 90
_cell_formula_units_Z 4
_cell_length_a 7.7306(5)
_cell_length_b 16.8048(11)
_cell_length_c 9.3113(6)
_cell_measurement_reflns_used 7699
_cell_measurement_temperature 150(2)
_cell_measurement_theta_max 74.4886
_cell_measurement_theta_min 5.2643
_cell_volume 1183.20(13)
_computing_cell_refinement
;
<i>SAINT</i> (Bruker, 2016)
;
_computing_data_collection
;
<i>APEX3</i> (Bruker, 2016)
;
_computing_data_reduction
;
<i>SAINT</i>  (Bruker, 2016)
;
_computing_molecular_graphics
;
<i>DIAMOND</i> (Brandenburg & Putz, 2012)
;
_computing_publication_material
;
<i>SHELXTL</i> (Sheldrick, 2008)
;
_computing_structure_refinement
;
<i>SHELXL2018</i> (Sheldrick, 2015<i>b</i>)
;
_computing_structure_solution
;
<i>SHELXT</i> (Sheldrick, 2015<i>a</i>)
;
_diffrn_ambient_temperature 150(2)
_diffrn_detector_area_resol_mean 10.4167
_diffrn_measured_fraction_theta_full 0.991
_diffrn_measured_fraction_theta_max 0.974
_diffrn_measurement_device_type 'Bruker D8 VENTURE PHOTON 100 CMOS'
_diffrn_measurement_method '\w scans'
_diffrn_radiation_monochromator mirror
_diffrn_radiation_type CuK\a
_diffrn_radiation_wavelength 1.54178
_diffrn_reflns_av_R_equivalents 0.0291
_diffrn_reflns_limit_h_max 9
_diffrn_reflns_limit_h_min -9
_diffrn_reflns_limit_k_max 21
_diffrn_reflns_limit_k_min -18
_diffrn_reflns_limit_l_max 11
_diffrn_reflns_limit_l_min -11
_diffrn_reflns_number 9051
_diffrn_reflns_theta_full 69.000
_diffrn_reflns_theta_max 74.493
_diffrn_reflns_theta_min 5.264
_exptl_absorpt_coefficient_mu 0.968
_exptl_absorpt_correction_T_max 0.93
_exptl_absorpt_correction_T_min 0.86
_exptl_absorpt_correction_type multi-scan
_exptl_absorpt_process_details
;
(<i>SADABS</i>; Krause <i>et al.</i>, 2015)
;
_exptl_crystal_colour colourless
_exptl_crystal_density_diffrn 1.427
_exptl_crystal_density_method 'not measured'
_exptl_crystal_description block
_exptl_crystal_F_000 536
_exptl_crystal_size_max 0.208
_exptl_crystal_size_mid 0.149
_exptl_crystal_size_min 0.080
_refine_diff_density_max 0.219
_refine_diff_density_min -0.187
_refine_ls_extinction_coef 0.0073(6)
_refine_ls_extinction_expression Fc^*^=kFc[1+0.001xFc^2^\l^3^/sin(2\q)]^-1/4^
_refine_ls_extinction_method
;
<i>SHELXL2018</i> (Sheldrick, 2015<i>b</i>)
;
_refine_ls_goodness_of_fit_ref 1.023
_refine_ls_hydrogen_treatment mixed
_refine_ls_matrix_type full
_refine_ls_number_parameters 200
_refine_ls_number_reflns 2359
_refine_ls_number_restraints 0
_refine_ls_restrained_S_all 1.023
_refine_ls_R_factor_all 0.0334
_refine_ls_R_factor_gt 0.0308
_refine_ls_shift/su_max 0.000
_refine_ls_shift/su_mean 0.000
_refine_ls_structure_factor_coef Fsqd
_refine_ls_weighting_details 'w=1/[\s^2^(Fo^2^)+(0.0401P)^2^+0.3842P] where P=(Fo^2^+2Fc^2^)/3'
_refine_ls_weighting_scheme calc
_refine_ls_wR_factor_gt 0.0802
_refine_ls_wR_factor_ref 0.0823
_reflns_number_gt 2163
_reflns_number_total 2359
_reflns_threshold_expression 'I > 2\s(I)'
_cod_data_source_file rz4025sup1.cif
_cod_data_source_block I
_cod_database_code 1549585
_shelx_space_group_comment
;
The symmetry employed for this shelxl refinement is uniquely defined
by the following loop, which should always be used as a source of
symmetry information in preference to the above space-group names.
They are only intended as comments.
;
_shelx_estimated_absorpt_t_min 0.824
_shelx_estimated_absorpt_t_max 0.927

loop_
_space_group_symop_operation_xyz
'x, y, z'
'-x+1/2, y+1/2, -z+1/2'
'-x, -y, -z'
'x-1/2, -y-1/2, z-1/2'

loop_
_atom_site_type_symbol
_atom_site_label
_atom_site_fract_x
_atom_site_fract_y
_atom_site_fract_z
_atom_site_U_iso_or_equiv
_atom_site_adp_type
_atom_site_calc_flag
_atom_site_occupancy
O O1 0.29637(11) 0.52589(5) 0.56060(9) 0.0275(2) Uani d 1
O O2 0.23074(10) 0.31882(5) 0.56225(9) 0.0284(2) Uani d 1
O O3 0.49925(11) 0.28631(5) 0.52405(9) 0.0275(2) Uani d 1
H H3A 0.449130 0.245199 0.475735 0.041 Uiso d 1
N N1 0.20378(12) 0.53983(6) 0.91754(10) 0.0229(2) Uani d 1
N N2 0.37927(11) 0.44157(5) 0.75315(10) 0.0198(2) Uani d 1
C C1 0.35985(13) 0.41602(6) 0.89191(12) 0.0201(2) Uani d 1
C C2 0.42554(15) 0.34290(7) 0.95184(13) 0.0258(3) Uani d 1
H H2 0.487(2) 0.3067(10) 0.8985(18) 0.038(4) Uiso d 1
C C3 0.39994(17) 0.32121(8) 1.08882(14) 0.0308(3) Uani d 1
H H3 0.443(2) 0.2703(10) 1.1277(17) 0.038(4) Uiso d 1
C C4 0.31163(17) 0.37105(8) 1.16941(13) 0.0307(3) Uani d 1
H H4 0.297(2) 0.3572(10) 1.2651(19) 0.040(4) Uiso d 1
C C5 0.24815(15) 0.44351(7) 1.11188(13) 0.0262(3) Uani d 1
H H5 0.188(2) 0.4802(9) 1.1667(16) 0.033(4) Uiso d 1
C C6 0.27024(14) 0.46666(6) 0.97219(12) 0.0209(2) Uani d 1
C C7 0.21326(15) 0.55956(7) 0.78503(12) 0.0227(2) Uani d 1
C C8 0.1406(2) 0.63718(8) 0.72178(14) 0.0340(3) Uani d 1
H H8A 0.226(2) 0.6636(11) 0.672(2) 0.052(5) Uiso d 1
H H8B 0.029(2) 0.6263(10) 0.6467(19) 0.044(4) Uiso d 1
H H8C 0.109(3) 0.6704(12) 0.798(2) 0.058(5) Uiso d 1
C C9 0.29624(14) 0.50840(6) 0.68914(12) 0.0209(2) Uani d 1
C C10 0.48739(14) 0.39698(7) 0.67001(12) 0.0217(2) Uani d 1
H H10A 0.5238(19) 0.4329(9) 0.5980(16) 0.028(3) Uiso d 1
H H10B 0.592(2) 0.3753(9) 0.7384(16) 0.031(4) Uiso d 1
C C11 0.38939(14) 0.32998(7) 0.58021(11) 0.0214(2) Uani d 1
O O4 0.13522(11) 0.66176(5) 0.10852(9) 0.0262(2) Uani d 1
H H4A 0.091253 0.642524 0.180009 0.039 Uiso d 1
H H4B 0.144293 0.623447 0.047672 0.039 Uiso d 1
O O5 0.03254(10) 0.59251(5) 0.33839(8) 0.0271(2) Uani d 1
H H5A -0.048291 0.617676 0.373004 0.041 Uiso d 1
H H5B 0.113130 0.576940 0.412786 0.041 Uiso d 1

loop_
_atom_site_aniso_label
_atom_site_aniso_U_11
_atom_site_aniso_U_22
_atom_site_aniso_U_33
_atom_site_aniso_U_12
_atom_site_aniso_U_13
_atom_site_aniso_U_23
O1 0.0292(4) 0.0330(5) 0.0219(4) 0.0051(3) 0.0089(3) 0.0055(3)
O2 0.0208(4) 0.0309(4) 0.0330(4) -0.0003(3) 0.0045(3) -0.0072(4)
O3 0.0254(4) 0.0258(4) 0.0329(5) 0.0021(3) 0.0099(3) -0.0062(3)
N1 0.0235(5) 0.0236(5) 0.0208(4) 0.0005(4) 0.0027(4) -0.0018(4)
N2 0.0186(4) 0.0208(4) 0.0203(4) -0.0003(3) 0.0043(3) -0.0004(4)
C1 0.0169(5) 0.0222(5) 0.0204(5) -0.0037(4) 0.0015(4) -0.0003(4)
C2 0.0245(5) 0.0238(6) 0.0282(6) 0.0003(4) 0.0036(4) 0.0014(5)
C3 0.0311(6) 0.0279(6) 0.0314(6) 0.0007(5) 0.0024(5) 0.0082(5)
C4 0.0323(6) 0.0362(7) 0.0231(6) -0.0028(5) 0.0045(5) 0.0085(5)
C5 0.0253(6) 0.0310(6) 0.0219(5) -0.0022(5) 0.0040(4) -0.0008(5)
C6 0.0188(5) 0.0219(5) 0.0208(5) -0.0022(4) 0.0012(4) -0.0009(4)
C7 0.0235(5) 0.0230(5) 0.0209(5) 0.0002(4) 0.0028(4) -0.0013(4)
C8 0.0493(8) 0.0278(6) 0.0250(6) 0.0129(6) 0.0079(6) 0.0016(5)
C9 0.0191(5) 0.0221(5) 0.0211(5) -0.0016(4) 0.0036(4) 0.0010(4)
C10 0.0187(5) 0.0239(5) 0.0231(5) 0.0015(4) 0.0060(4) 0.0004(4)
C11 0.0217(5) 0.0230(5) 0.0196(5) 0.0028(4) 0.0049(4) 0.0031(4)
O4 0.0319(4) 0.0259(4) 0.0219(4) 0.0014(3) 0.0080(3) 0.0012(3)
O5 0.0235(4) 0.0364(5) 0.0216(4) 0.0037(3) 0.0051(3) 0.0016(3)

loop_
_atom_type_symbol
_atom_type_description
_atom_type_scat_dispersion_real
_atom_type_scat_dispersion_imag
_atom_type_scat_source
C C 0.0181 0.0091 'International Tables Vol C Tables 4.2.6.8 and 6.1.1.4'
H H 0.0000 0.0000 'International Tables Vol C Tables 4.2.6.8 and 6.1.1.4'
N N 0.0311 0.0180 'International Tables Vol C Tables 4.2.6.8 and 6.1.1.4'
O O 0.0492 0.0322 'International Tables Vol C Tables 4.2.6.8 and 6.1.1.4'

loop_
_geom_angle_atom_site_label_1
_geom_angle_atom_site_label_2
_geom_angle_atom_site_label_3
_geom_angle
C11 O3 H3A 113.3
C7 N1 C6 119.11(10)
C9 N2 C1 121.59(9)
C9 N2 C10 117.35(9)
C1 N2 C10 121.05(9)
N2 C1 C2 122.52(10)
N2 C1 C6 117.68(10)
C2 C1 C6 119.80(10)
C3 C2 C1 119.36(11)
C3 C2 H2 119.2(10)
C1 C2 H2 121.4(10)
C2 C3 C4 121.28(11)
C2 C3 H3 118.5(9)
C4 C3 H3 120.2(9)
C5 C4 C3 119.73(11)
C5 C4 H4 118.5(10)
C3 C4 H4 121.7(10)
C4 C5 C6 120.23(11)
C4 C5 H5 121.6(9)
C6 C5 H5 118.2(9)
N1 C6 C5 118.61(10)
N1 C6 C1 121.80(10)
C5 C6 C1 119.59(10)
N1 C7 C9 122.98(10)
N1 C7 C8 120.60(10)
C9 C7 C8 116.42(10)
C7 C8 H8A 110.1(11)
C7 C8 H8B 108.2(10)
H8A C8 H8B 108.6(14)
C7 C8 H8C 110.1(12)
H8A C8 H8C 112.3(15)
H8B C8 H8C 107.4(15)
O1 C9 N2 121.60(10)
O1 C9 C7 122.39(10)
N2 C9 C7 115.96(9)
N2 C10 C11 113.59(9)
N2 C10 H10A 108.8(8)
C11 C10 H10A 105.1(8)
N2 C10 H10B 109.2(8)
C11 C10 H10B 109.4(9)
H10A C10 H10B 110.6(12)
O2 C11 O3 125.23(10)
O2 C11 C10 124.50(10)
O3 C11 C10 110.27(9)
H4A O4 H4B 108.7
H5A O5 H5B 107.6

loop_
_geom_bond_atom_site_label_1
_geom_bond_atom_site_label_2
_geom_bond_distance
O1 C9 1.2326(14)
O2 C11 1.2173(14)
O3 C11 1.3107(13)
O3 H3A 0.8703
N1 C7 1.2944(15)
N1 C6 1.3878(15)
N2 C9 1.3673(14)
N2 C1 1.3989(14)
N2 C10 1.4589(14)
C1 C2 1.4005(16)
C1 C6 1.4064(16)
C2 C3 1.3797(18)
C2 H2 0.972(16)
C3 C4 1.3941(19)
C3 H3 0.961(17)
C4 C5 1.3788(18)
C4 H4 0.950(17)
C5 C6 1.4017(16)
C5 H5 0.978(16)
C7 C9 1.4785(15)
C7 C8 1.4919(16)
C8 H8A 0.989(19)
C8 H8B 1.011(18)
C8 H8C 0.98(2)
C10 C11 1.5092(15)
C10 H10A 0.986(15)
C10 H10B 0.989(15)
O4 H4A 0.8702
O4 H4B 0.8701
O5 H5A 0.8700
O5 H5B 0.8700

loop_
_geom_hbond_atom_site_label_D
_geom_hbond_atom_site_label_H
_geom_hbond_atom_site_label_A
_geom_hbond_site_symmetry_A
_geom_hbond_distance_DH
_geom_hbond_distance_HA
_geom_hbond_distance_DA
_geom_hbond_angle_DHA
_geom_hbond_publ_flag
O3 H3A O4 2_545 0.87 1.67 2.5400(12) 175.5 yes
C10 H10A O1 3_666 0.986(15) 2.334(15) 3.2524(14) 154.7(11) yes
C10 H10B O4 3_666 0.989(15) 2.369(15) 3.3520(14) 172.1(12) yes
O4 H4A O5 . 0.87 1.83 2.6966(11) 170.5 yes
O4 H4B N1 1_554 0.87 1.97 2.8344(13) 171.3 yes
O5 H5A O2 3_566 0.87 1.96 2.8287(12) 175.1 yes
O5 H5B O1 . 0.87 1.96 2.8177(11) 170.4 yes

loop_
_geom_torsion_atom_site_label_1
_geom_torsion_atom_site_label_2
_geom_torsion_atom_site_label_3
_geom_torsion_atom_site_label_4
_geom_torsion
C9 N2 C1 C2 171.99(10)
C10 N2 C1 C2 -7.10(15)
C9 N2 C1 C6 -7.91(14)
C10 N2 C1 C6 172.99(9)
N2 C1 C2 C3 -179.34(10)
C6 C1 C2 C3 0.55(16)
C1 C2 C3 C4 -0.71(18)
C2 C3 C4 C5 0.03(19)
C3 C4 C5 C6 0.79(18)
C7 N1 C6 C5 -175.57(10)
C7 N1 C6 C1 5.03(16)
C4 C5 C6 N1 179.66(10)
C4 C5 C6 C1 -0.93(17)
N2 C1 C6 N1 -0.45(15)
C2 C1 C6 N1 179.64(10)
N2 C1 C6 C5 -179.85(9)
C2 C1 C6 C5 0.25(15)
C6 N1 C7 C9 -1.59(16)
C6 N1 C7 C8 179.03(11)
C1 N2 C9 O1 -171.44(10)
C10 N2 C9 O1 7.68(15)
C1 N2 C9 C7 10.93(14)
C10 N2 C9 C7 -169.95(9)
N1 C7 C9 O1 176.13(11)
C8 C7 C9 O1 -4.46(16)
N1 C7 C9 N2 -6.26(16)
C8 C7 C9 N2 173.15(10)
C9 N2 C10 C11 -93.62(11)
C1 N2 C10 C11 85.51(12)
N2 C10 C11 O2 8.67(16)
N2 C10 C11 O3 -171.79(9)

_cod_database_fobs_code 1549585
